data_4127605
loop_
_publ_author_name
'Yuvaraj, K.'
'Douair, Iskander'
'Paparo, Albert'
'Maron, Laurent'
'Jones, Cameron'

_publ_section_title
;
 Reductive Trimerization of CO to the Deltate Dianion Using Activated
 Magnesium(I) Compounds.
;
_journal_issue 22
_journal_name_full 'Journal of the American Chemical Society'
_journal_page_first 8764
_journal_page_last 8768
_journal_paper_doi 10.1021/jacs.9b04085
_journal_volume 141
_journal_year 2019
_chemical_formula_sum 'C72 H100.2 Mg2 N6 O0.2'
_chemical_formula_weight 1101.60
_space_group_crystal_system monoclinic
_space_group_IT_number 14
_space_group_name_Hall '-P 2ybc'
_space_group_name_H-M_alt 'P 1 21/c 1'
_symmetry_space_group_name_Hall '-P 2ybc'
_symmetry_space_group_name_H-M 'P 1 21/c 1'
_atom_sites_solution_hydrogens geom
_audit_creation_method SHELXL-2016/6
_cell_angle_alpha 90
_cell_angle_beta 106.9570(10)
_cell_angle_gamma 90
_cell_formula_units_Z 4
_cell_length_a 19.62320(10)
_cell_length_b 16.95570(10)
_cell_length_c 20.77040(10)
_cell_measurement_reflns_used 46603
_cell_measurement_temperature 123(2)
_cell_measurement_theta_max 77.3350
_cell_measurement_theta_min 3.4180
_cell_volume 6610.38(7)
_computing_cell_refinement 'CrysAlisPro 1.171.39.46 (Rigaku OD, 2018)'
_computing_data_collection 'CrysAlisPro 1.171.39.46 (Rigaku OD, 2018)'
_computing_data_reduction 'CrysAlisPro 1.171.39.46 (Rigaku OD, 2018)'
_computing_molecular_graphics xseed
_computing_publication_material Ciftab
_computing_structure_refinement 'SHELXL-2016/6 (Sheldrick, 2016)'
_computing_structure_solution 'SHELXT 2014/5 (Sheldrick, 2014)'
_diffrn_ambient_temperature 123(2)
_diffrn_measured_fraction_theta_full 0.998
_diffrn_measured_fraction_theta_max 0.998
_diffrn_measurement_device_type 'XtaLAB Synergy, Dualflex, HyPix'
_diffrn_radiation_type CuK\a
_diffrn_radiation_wavelength 1.54184
_diffrn_reflns_av_R_equivalents 0.0307
_diffrn_reflns_av_unetI/netI 0.0219
_diffrn_reflns_Laue_measured_fraction_full 0.998
_diffrn_reflns_Laue_measured_fraction_max 0.998
_diffrn_reflns_limit_h_max 23
_diffrn_reflns_limit_h_min -23
_diffrn_reflns_limit_k_max 18
_diffrn_reflns_limit_k_min -20
_diffrn_reflns_limit_l_max 24
_diffrn_reflns_limit_l_min -24
_diffrn_reflns_number 65651
_diffrn_reflns_point_group_measured_fraction_full 0.998
_diffrn_reflns_point_group_measured_fraction_max 0.998
_diffrn_reflns_theta_full 67.684
_diffrn_reflns_theta_max 67.997
_diffrn_reflns_theta_min 6.336
_diffrn_source 'micro-focus sealed X-ray tube'
_exptl_absorpt_coefficient_mu 0.657
_exptl_absorpt_correction_T_max 1.00000
_exptl_absorpt_correction_T_min 0.85921
_exptl_absorpt_correction_type multi-scan
_exptl_absorpt_process_details
;
CrysAlisPro 1.171.39.46 (Rigaku Oxford Diffraction, 2018)
Empirical absorption correction using spherical harmonics,
 implemented in SCALE3 ABSPACK scaling algorithm.
;
_exptl_crystal_colour orange
_exptl_crystal_density_diffrn 1.107
_exptl_crystal_description block
_exptl_crystal_F_000 2399
_exptl_crystal_size_max 0.180
_exptl_crystal_size_mid 0.150
_exptl_crystal_size_min 0.140
_refine_diff_density_max 1.011
_refine_diff_density_min -0.473
_refine_diff_density_rms 0.045
_refine_ls_extinction_method none
_refine_ls_goodness_of_fit_ref 1.030
_refine_ls_hydrogen_treatment constr
_refine_ls_matrix_type full
_refine_ls_number_parameters 757
_refine_ls_number_reflns 12009
_refine_ls_number_restraints 0
_refine_ls_restrained_S_all 1.030
_refine_ls_R_factor_all 0.0473
_refine_ls_R_factor_gt 0.0447
_refine_ls_shift/su_max 0.000
_refine_ls_shift/su_mean 0.000
_refine_ls_structure_factor_coef Fsqd
_refine_ls_weighting_details 'w=1/[\s^2^(Fo^2^)+(0.0579P)^2^+4.3443P] where P=(Fo^2^+2Fc^2^)/3'
_refine_ls_weighting_scheme calc
_refine_ls_wR_factor_gt 0.1179
_refine_ls_wR_factor_ref 0.1197
_reflns_Friedel_coverage 0.000
_reflns_number_gt 11195
_reflns_number_total 12009
_reflns_threshold_expression 'I > 2\s(I)'
_cod_data_source_file ja9b04085_si_006.cif
_cod_data_source_block Cj1351
_cod_original_formula_sum 'C72 H100.20 Mg2 N6 O0.20'
_cod_database_code 4127605
_shelx_shelxl_version_number 2016/6
_shelx_space_group_comment
;
The symmetry employed for this shelxl refinement is uniquely defined
by the following loop, which should always be used as a source of
symmetry information in preference to the above space-group names.
They are only intended as comments.
;
_shelx_estimated_absorpt_t_min 0.891
_shelx_estimated_absorpt_t_max 0.914

loop_
_space_group_symop_operation_xyz
'x, y, z'
'-x, y+1/2, -z+1/2'
'-x, -y, -z'
'x, -y-1/2, z-1/2'

loop_
_atom_site_label
_atom_site_type_symbol
_atom_site_fract_x
_atom_site_fract_y
_atom_site_fract_z
_atom_site_U_iso_or_equiv
_atom_site_adp_type
_atom_site_occupancy
_atom_site_site_symmetry_order
_atom_site_calc_flag
_atom_site_refinement_flags_posn
_atom_site_refinement_flags_adp
_atom_site_refinement_flags_occupancy
Mg1 Mg 0.17851(2) 0.50038(3) 0.29830(2) 0.01596(11) Uani 1 1 d . . .
O1 O 0.2656(5) 0.5412(6) 0.3737(5) 0.020(2) Uiso 0.1 1 d . . P
H1 H 0.275061 0.537297 0.421101 0.024 Uiso 0.1 1 calc R U P
N1 N 0.10335(6) 0.49259(7) 0.35595(6) 0.0180(2) Uani 1 1 d . . .
C1 C -0.00736(8) 0.43842(10) 0.37403(8) 0.0246(3) Uani 1 1 d . . .
H1A H 0.022938 0.427575 0.419766 0.037 Uiso 1 1 calc R U .
H1B H -0.035122 0.391224 0.355779 0.037 Uiso 1 1 calc R U .
H1C H -0.039804 0.482006 0.375141 0.037 Uiso 1 1 calc R U .
Mg2 Mg 0.32172(2) 0.58839(3) 0.32360(2) 0.01685(11) Uani 1 1 d . . .
O2 O 0.2451(5) 0.5553(6) 0.2506(5) 0.024(2) Uiso 0.1 1 d . . P
H2 H 0.238599 0.562007 0.203806 0.028 Uiso 0.1 1 calc R U P
N2 N 0.09064(6) 0.50235(7) 0.20848(6) 0.0168(2) Uani 1 1 d . . .
C2 C 0.03908(8) 0.46090(8) 0.32959(7) 0.0186(3) Uani 1 1 d . . .
N3 N 0.20246(7) 0.37487(7) 0.29144(6) 0.0200(3) Uani 1 1 d . . .
C3 C 0.00706(7) 0.44649(9) 0.26065(7) 0.0197(3) Uani 1 1 d . . .
H3 H -0.034290 0.414207 0.250453 0.024 Uiso 1 1 calc R U .
N4 N 0.24458(9) 0.13720(9) 0.25911(8) 0.0384(4) Uani 1 1 d . . .
C4 C 0.02721(7) 0.47283(8) 0.20452(7) 0.0186(3) Uani 1 1 d . . .
N5 N 0.42658(6) 0.55276(7) 0.32570(6) 0.0178(2) Uani 1 1 d . . .
C5 C -0.02998(8) 0.46585(11) 0.13736(8) 0.0277(3) Uani 1 1 d . . .
H5A H -0.013094 0.490314 0.102085 0.042 Uiso 1 1 calc R U .
H5B H -0.073315 0.492697 0.139999 0.042 Uiso 1 1 calc R U .
H5C H -0.040445 0.410042 0.126666 0.042 Uiso 1 1 calc R U .
N6 N 0.36324(6) 0.70369(7) 0.34484(6) 0.0163(2) Uani 1 1 d . . .
C6 C 0.11935(8) 0.51873(9) 0.42480(7) 0.0204(3) Uani 1 1 d . . .
C7 C 0.17011(8) 0.47779(10) 0.47616(7) 0.0229(3) Uani 1 1 d . . .
C8 C 0.18543(9) 0.50553(11) 0.54229(8) 0.0281(4) Uani 1 1 d . . .
H8 H 0.219607 0.478496 0.577226 0.034 Uiso 1 1 calc R U .
C9 C 0.15195(9) 0.57132(11) 0.55784(8) 0.0310(4) Uani 1 1 d . . .
H9 H 0.162994 0.589264 0.603044 0.037 Uiso 1 1 calc R U .
C10 C 0.10234(9) 0.61088(10) 0.50732(8) 0.0288(4) Uani 1 1 d . . .
H10 H 0.079487 0.656168 0.518301 0.035 Uiso 1 1 calc R U .
C11 C 0.08490(8) 0.58593(9) 0.44042(8) 0.0241(3) Uani 1 1 d . . .
C12 C 0.20563(8) 0.40306(10) 0.46122(8) 0.0268(3) Uani 1 1 d . . .
H12 H 0.218274 0.412265 0.418545 0.032 Uiso 1 1 calc R U .
C13 C 0.15551(10) 0.33236(11) 0.44959(11) 0.0398(4) Uani 1 1 d . . .
H13A H 0.180403 0.285492 0.440437 0.060 Uiso 1 1 calc R U .
H13B H 0.113805 0.342845 0.411028 0.060 Uiso 1 1 calc R U .
H13C H 0.140100 0.323298 0.489809 0.060 Uiso 1 1 calc R U .
C14 C 0.27460(9) 0.38270(12) 0.51581(9) 0.0369(4) Uani 1 1 d . . .
H14A H 0.305885 0.428961 0.525101 0.055 Uiso 1 1 calc R U .
H14B H 0.298664 0.339164 0.500301 0.055 Uiso 1 1 calc R U .
H14C H 0.263411 0.366932 0.556978 0.055 Uiso 1 1 calc R U .
C15 C 0.02962(9) 0.63332(10) 0.38788(8) 0.0284(3) Uani 1 1 d . . .
H15 H 0.015000 0.601696 0.345418 0.034 Uiso 1 1 calc R U .
C16 C -0.03712(10) 0.64906(13) 0.41031(10) 0.0429(5) Uani 1 1 d . . .
H16A H -0.056538 0.598863 0.420413 0.064 Uiso 1 1 calc R U .
H16B H -0.072948 0.676082 0.374143 0.064 Uiso 1 1 calc R U .
H16C H -0.024448 0.682277 0.450673 0.064 Uiso 1 1 calc R U .
C17 C 0.06097(11) 0.71139(12) 0.37259(10) 0.0429(5) Uani 1 1 d . . .
H17A H 0.075551 0.743496 0.413560 0.064 Uiso 1 1 calc R U .
H17B H 0.024945 0.739913 0.337676 0.064 Uiso 1 1 calc R U .
H17C H 0.102463 0.700716 0.356746 0.064 Uiso 1 1 calc R U .
C18 C 0.10174(7) 0.53675(9) 0.14908(7) 0.0181(3) Uani 1 1 d . . .
C19 C 0.09242(8) 0.61860(9) 0.13948(7) 0.0218(3) Uani 1 1 d . . .
C20 C 0.10921(9) 0.65343(10) 0.08529(8) 0.0276(3) Uani 1 1 d . . .
H20 H 0.103206 0.708699 0.078473 0.033 Uiso 1 1 calc R U .
C21 C 0.13441(9) 0.60914(10) 0.04127(8) 0.0291(4) Uani 1 1 d . . .
H21 H 0.147008 0.634044 0.005388 0.035 Uiso 1 1 calc R U .
C22 C 0.14118(9) 0.52840(10) 0.04976(8) 0.0269(3) Uani 1 1 d . . .
H22 H 0.157698 0.498073 0.018868 0.032 Uiso 1 1 calc R U .
C23 C 0.12428(8) 0.49044(9) 0.10272(7) 0.0219(3) Uani 1 1 d . . .
C24 C 0.06138(9) 0.66887(9) 0.18480(8) 0.0263(3) Uani 1 1 d . . .
H24 H 0.057419 0.635087 0.223005 0.032 Uiso 1 1 calc R U .
C25 C 0.10865(10) 0.73879(10) 0.21422(9) 0.0324(4) Uani 1 1 d . . .
H25A H 0.155834 0.719829 0.240204 0.049 Uiso 1 1 calc R U .
H25B H 0.087274 0.768736 0.243758 0.049 Uiso 1 1 calc R U .
H25C H 0.113345 0.772916 0.177663 0.049 Uiso 1 1 calc R U .
C26 C -0.01357(10) 0.69729(13) 0.14647(11) 0.0433(5) Uani 1 1 d . . .
H26A H -0.032359 0.730296 0.176101 0.065 Uiso 1 1 calc R U .
H26B H -0.044834 0.651634 0.131604 0.065 Uiso 1 1 calc R U .
H26C H -0.011471 0.728106 0.107178 0.065 Uiso 1 1 calc R U .
C27 C 0.12710(10) 0.40099(10) 0.10635(8) 0.0307(4) Uani 1 1 d . . .
H27 H 0.108097 0.384205 0.143952 0.037 Uiso 1 1 calc R U .
C28 C 0.07929(13) 0.36482(12) 0.04097(10) 0.0452(5) Uani 1 1 d . . .
H28A H 0.031141 0.386711 0.031340 0.068 Uiso 1 1 calc R U .
H28B H 0.077410 0.307473 0.046069 0.068 Uiso 1 1 calc R U .
H28C H 0.098815 0.377194 0.003771 0.068 Uiso 1 1 calc R U .
C29 C 0.20250(12) 0.36866(13) 0.12074(10) 0.0461(5) Uani 1 1 d . . .
H29A H 0.220859 0.380371 0.082680 0.069 Uiso 1 1 calc R U .
H29B H 0.201903 0.311446 0.127227 0.069 Uiso 1 1 calc R U .
H29C H 0.233231 0.393378 0.161579 0.069 Uiso 1 1 calc R U .
C30 C 0.15081(8) 0.31972(9) 0.27609(8) 0.0244(3) Uani 1 1 d . . .
H30 H 0.103567 0.336167 0.272518 0.029 Uiso 1 1 calc R U .
C31 C 0.16161(9) 0.24126(9) 0.26520(8) 0.0273(3) Uani 1 1 d . . .
H31 H 0.122528 0.205661 0.254221 0.033 Uiso 1 1 calc R U .
C32 C 0.23066(9) 0.21390(9) 0.27038(8) 0.0262(3) Uani 1 1 d . . .
C33 C 0.28475(9) 0.27087(10) 0.28788(8) 0.0282(3) Uani 1 1 d . . .
H33 H 0.332819 0.256090 0.293395 0.034 Uiso 1 1 calc R U .
C34 C 0.26832(8) 0.34802(9) 0.29705(8) 0.0240(3) Uani 1 1 d . . .
H34 H 0.306295 0.385057 0.308163 0.029 Uiso 1 1 calc R U .
C36 C 0.18853(14) 0.07993(12) 0.23619(13) 0.0581(6) Uani 1 1 d . . .
H36A H 0.153415 0.086718 0.260994 0.087 Uiso 1 1 calc R U .
H36B H 0.208715 0.026697 0.244010 0.087 Uiso 1 1 calc R U .
H36C H 0.165303 0.087393 0.187976 0.087 Uiso 1 1 calc R U .
C37 C 0.31570(13) 0.11386(13) 0.25917(12) 0.0524(6) Uani 1 1 d . . .
H37A H 0.328719 0.141684 0.223110 0.079 Uiso 1 1 calc R U .
H37B H 0.316759 0.056844 0.251799 0.079 Uiso 1 1 calc R U .
H37C H 0.349672 0.127288 0.302639 0.079 Uiso 1 1 calc R U .
C38 C 0.45107(8) 0.81085(9) 0.38073(8) 0.0244(3) Uani 1 1 d . . .
H38A H 0.441384 0.841751 0.339158 0.037 Uiso 1 1 calc R U .
H38B H 0.501855 0.814322 0.405307 0.037 Uiso 1 1 calc R U .
H38C H 0.422859 0.831709 0.408814 0.037 Uiso 1 1 calc R U .
C39 C 0.43119(8) 0.72558(9) 0.36359(7) 0.0177(3) Uani 1 1 d . . .
C40 C 0.48835(7) 0.67415(9) 0.36718(7) 0.0198(3) Uani 1 1 d . . .
H40 H 0.534580 0.695632 0.386193 0.024 Uiso 1 1 calc R U .
C41 C 0.48605(7) 0.59546(9) 0.34642(7) 0.0189(3) Uani 1 1 d . . .
C42 C 0.55735(8) 0.56010(10) 0.34720(8) 0.0257(3) Uani 1 1 d . . .
H42A H 0.569640 0.517655 0.380630 0.039 Uiso 1 1 calc R U .
H42B H 0.594159 0.601043 0.358897 0.039 Uiso 1 1 calc R U .
H42C H 0.554278 0.538768 0.302595 0.039 Uiso 1 1 calc R U .
C43 C 0.31142(7) 0.76572(8) 0.33674(7) 0.0169(3) Uani 1 1 d . . .
C44 C 0.29209(8) 0.80976(9) 0.27663(7) 0.0198(3) Uani 1 1 d . . .
C45 C 0.23921(8) 0.86657(9) 0.26855(8) 0.0230(3) Uani 1 1 d . . .
H45 H 0.225837 0.897080 0.228456 0.028 Uiso 1 1 calc R U .
C46 C 0.20553(8) 0.87971(9) 0.31768(8) 0.0238(3) Uani 1 1 d . . .
H46 H 0.168622 0.917844 0.310694 0.029 Uiso 1 1 calc R U .
C47 C 0.22597(8) 0.83701(9) 0.37690(8) 0.0223(3) Uani 1 1 d . . .
H47 H 0.203051 0.846495 0.410619 0.027 Uiso 1 1 calc R U .
C48 C 0.27962(8) 0.78025(9) 0.38809(7) 0.0191(3) Uani 1 1 d . . .
C49 C 0.32644(8) 0.79400(10) 0.22082(8) 0.0246(3) Uani 1 1 d . . .
H49 H 0.372103 0.765196 0.241267 0.030 Uiso 1 1 calc R U .
C50 C 0.27865(10) 0.74047(11) 0.16741(8) 0.0355(4) Uani 1 1 d . . .
H50A H 0.266400 0.693335 0.188994 0.053 Uiso 1 1 calc R U .
H50B H 0.303869 0.724837 0.135064 0.053 Uiso 1 1 calc R U .
H50C H 0.234990 0.768847 0.143858 0.053 Uiso 1 1 calc R U .
C51 C 0.34437(10) 0.86982(11) 0.18921(9) 0.0353(4) Uani 1 1 d . . .
H51A H 0.300174 0.896570 0.164600 0.053 Uiso 1 1 calc R U .
H51B H 0.371830 0.856806 0.158084 0.053 Uiso 1 1 calc R U .
H51C H 0.372573 0.904640 0.224706 0.053 Uiso 1 1 calc R U .
C52 C 0.30662(8) 0.73966(10) 0.45593(7) 0.0232(3) Uani 1 1 d . . .
H52 H 0.343334 0.700201 0.452652 0.028 Uiso 1 1 calc R U .
C53 C 0.34293(10) 0.79936(12) 0.51026(8) 0.0368(4) Uani 1 1 d . . .
H53A H 0.378792 0.828891 0.495760 0.055 Uiso 1 1 calc R U .
H53B H 0.366017 0.771492 0.552303 0.055 Uiso 1 1 calc R U .
H53C H 0.307243 0.835974 0.517546 0.055 Uiso 1 1 calc R U .
C54 C 0.24867(10) 0.69564(11) 0.47676(9) 0.0319(4) Uani 1 1 d . . .
H54A H 0.212576 0.733201 0.481709 0.048 Uiso 1 1 calc R U .
H54B H 0.269813 0.668778 0.519733 0.048 Uiso 1 1 calc R U .
H54C H 0.226374 0.656643 0.442209 0.048 Uiso 1 1 calc R U .
C55 C 0.43482(7) 0.47472(9) 0.30192(7) 0.0187(3) Uani 1 1 d . . .
C56 C 0.45925(8) 0.41286(9) 0.34820(8) 0.0208(3) Uani 1 1 d . . .
C57 C 0.46686(8) 0.33800(10) 0.32342(8) 0.0269(3) Uani 1 1 d . . .
H57 H 0.483479 0.295767 0.354029 0.032 Uiso 1 1 calc R U .
C58 C 0.45059(9) 0.32426(10) 0.25496(9) 0.0316(4) Uani 1 1 d . . .
H58 H 0.456619 0.273072 0.238836 0.038 Uiso 1 1 calc R U .
C59 C 0.42556(9) 0.38516(11) 0.21007(8) 0.0300(4) Uani 1 1 d . . .
H59 H 0.413577 0.374884 0.163134 0.036 Uiso 1 1 calc R U .
C60 C 0.41747(8) 0.46140(10) 0.23206(8) 0.0237(3) Uani 1 1 d . . .
C61 C 0.47633(8) 0.42681(9) 0.42370(7) 0.0228(3) Uani 1 1 d . . .
H61 H 0.485537 0.484497 0.431819 0.027 Uiso 1 1 calc R U .
C62 C 0.41230(9) 0.40552(11) 0.44825(8) 0.0292(4) Uani 1 1 d . . .
H62A H 0.372439 0.440748 0.427181 0.044 Uiso 1 1 calc R U .
H62B H 0.425227 0.411370 0.497275 0.044 Uiso 1 1 calc R U .
H62C H 0.398229 0.350811 0.436009 0.044 Uiso 1 1 calc R U .
C63 C 0.54274(9) 0.38283(11) 0.46496(9) 0.0322(4) Uani 1 1 d . . .
H63A H 0.533720 0.325914 0.461550 0.048 Uiso 1 1 calc R U .
H63B H 0.554218 0.399091 0.512195 0.048 Uiso 1 1 calc R U .
H63C H 0.582858 0.395295 0.447582 0.048 Uiso 1 1 calc R U .
C64 C 0.39184(9) 0.52852(11) 0.18175(8) 0.0313(4) Uani 1 1 d . . .
H64 H 0.354959 0.558170 0.196515 0.038 Uiso 1 1 calc R U .
C65 C 0.44943(14) 0.58691(15) 0.18051(12) 0.0586(6) Uani 1 1 d . . .
H65A H 0.466676 0.612680 0.224515 0.088 Uiso 1 1 calc R U .
H65B H 0.430079 0.626738 0.145794 0.088 Uiso 1 1 calc R U .
H65C H 0.488962 0.559258 0.170414 0.088 Uiso 1 1 calc R U .
C66 C 0.35601(18) 0.50009(18) 0.11035(12) 0.0801(10) Uani 1 1 d . . .
H66A H 0.329994 0.543902 0.083328 0.120 Uiso 1 1 calc R U .
H66B H 0.322691 0.457401 0.111425 0.120 Uiso 1 1 calc R U .
H66C H 0.392283 0.480665 0.090343 0.120 Uiso 1 1 calc R U .
C67 C 0.30491(12) 0.09136(14) 0.43080(10) 0.0475(5) Uani 1 1 d . . .
C68 C 0.34214(14) 0.02362(14) 0.42287(10) 0.0573(7) Uani 1 1 d . . .
H68 H 0.317699 -0.025144 0.411750 0.069 Uiso 1 1 calc R U .
C69 C 0.41652(13) 0.02764(13) 0.43141(11) 0.0532(6) Uani 1 1 d . . .
H69 H 0.442288 -0.017893 0.425545 0.064 Uiso 1 1 calc R U .
C70 C 0.45017(12) 0.09841(13) 0.44825(11) 0.0482(5) Uani 1 1 d . . .
H70 H 0.500019 0.102289 0.454712 0.058 Uiso 1 1 calc R U .
C71 C 0.41222(14) 0.16405(14) 0.45589(11) 0.0550(6) Uani 1 1 d . . .
H71 H 0.436304 0.212901 0.467814 0.066 Uiso 1 1 calc R U .
C72 C 0.34076(14) 0.16032(15) 0.44669(11) 0.0555(6) Uani 1 1 d . . .
H72 H 0.315606 0.206775 0.451479 0.067 Uiso 1 1 calc R U .
C73 C 0.22493(15) 0.0869(2) 0.42010(14) 0.0762(9) Uani 1 1 d . . .
H73A H 0.200226 0.118868 0.380923 0.114 Uiso 1 1 calc R U .
H73B H 0.213857 0.107074 0.460125 0.114 Uiso 1 1 calc R U .
H73C H 0.209190 0.031974 0.412362 0.114 Uiso 1 1 calc R U .

loop_
_atom_site_aniso_label
_atom_site_aniso_U_11
_atom_site_aniso_U_22
_atom_site_aniso_U_33
_atom_site_aniso_U_23
_atom_site_aniso_U_13
_atom_site_aniso_U_12
Mg1 0.0166(2) 0.0151(2) 0.0164(2) -0.00082(17) 0.00513(18) -0.00127(17)
N1 0.0197(6) 0.0189(6) 0.0162(6) -0.0022(5) 0.0065(5) -0.0028(5)
C1 0.0236(7) 0.0281(8) 0.0246(8) -0.0036(6) 0.0110(6) -0.0078(6)
Mg2 0.0160(2) 0.0147(2) 0.0202(2) -0.00011(18) 0.00594(18) -0.00061(17)
N2 0.0180(6) 0.0165(6) 0.0162(6) -0.0004(5) 0.0055(5) -0.0004(5)
C2 0.0194(7) 0.0167(7) 0.0216(7) -0.0008(6) 0.0091(6) -0.0012(5)
N3 0.0226(6) 0.0181(6) 0.0194(6) 0.0003(5) 0.0062(5) 0.0005(5)
C3 0.0162(6) 0.0207(7) 0.0222(7) -0.0022(6) 0.0059(6) -0.0046(6)
N4 0.0528(10) 0.0205(7) 0.0426(9) -0.0016(6) 0.0150(7) 0.0104(7)
C4 0.0188(7) 0.0167(7) 0.0196(7) -0.0030(6) 0.0042(6) -0.0005(5)
N5 0.0175(6) 0.0174(6) 0.0193(6) 0.0016(5) 0.0065(5) 0.0010(5)
C5 0.0224(7) 0.0368(9) 0.0214(8) -0.0009(7) 0.0025(6) -0.0071(7)
N6 0.0181(6) 0.0156(6) 0.0164(6) 0.0002(5) 0.0068(5) -0.0002(5)
C6 0.0211(7) 0.0239(8) 0.0186(7) -0.0035(6) 0.0095(6) -0.0093(6)
C7 0.0215(7) 0.0287(8) 0.0201(7) -0.0003(6) 0.0084(6) -0.0091(6)
C8 0.0271(8) 0.0384(10) 0.0186(7) 0.0000(7) 0.0066(6) -0.0103(7)
C9 0.0338(9) 0.0419(10) 0.0198(8) -0.0090(7) 0.0117(7) -0.0156(8)
C10 0.0323(8) 0.0304(9) 0.0282(8) -0.0097(7) 0.0161(7) -0.0099(7)
C11 0.0259(8) 0.0249(8) 0.0248(8) -0.0048(6) 0.0126(6) -0.0081(6)
C12 0.0265(8) 0.0325(9) 0.0213(7) 0.0030(6) 0.0068(6) -0.0018(7)
C13 0.0358(10) 0.0285(9) 0.0503(11) 0.0020(8) 0.0052(8) -0.0016(8)
C14 0.0285(9) 0.0506(11) 0.0300(9) 0.0036(8) 0.0061(7) 0.0039(8)
C15 0.0308(8) 0.0263(8) 0.0292(8) -0.0064(7) 0.0103(7) 0.0000(7)
C16 0.0397(10) 0.0455(11) 0.0461(11) -0.0076(9) 0.0169(9) 0.0092(9)
C17 0.0506(11) 0.0321(10) 0.0415(10) 0.0050(8) 0.0066(9) -0.0045(9)
C18 0.0158(6) 0.0212(7) 0.0159(7) 0.0005(6) 0.0026(5) -0.0020(5)
C19 0.0234(7) 0.0208(7) 0.0205(7) -0.0001(6) 0.0050(6) -0.0011(6)
C20 0.0359(9) 0.0207(8) 0.0259(8) 0.0040(6) 0.0083(7) -0.0019(7)
C21 0.0365(9) 0.0314(9) 0.0219(8) 0.0052(7) 0.0121(7) -0.0041(7)
C22 0.0335(8) 0.0292(9) 0.0210(7) -0.0012(6) 0.0125(6) -0.0002(7)
C23 0.0245(7) 0.0225(8) 0.0189(7) -0.0002(6) 0.0064(6) -0.0004(6)
C24 0.0345(9) 0.0196(8) 0.0271(8) -0.0001(6) 0.0124(7) 0.0016(6)
C25 0.0374(9) 0.0237(8) 0.0356(9) -0.0055(7) 0.0097(7) 0.0018(7)
C26 0.0316(9) 0.0479(12) 0.0507(11) -0.0133(9) 0.0125(8) 0.0054(8)
C27 0.0494(10) 0.0227(8) 0.0256(8) 0.0004(6) 0.0198(7) 0.0030(7)
C28 0.0708(14) 0.0293(10) 0.0404(11) -0.0119(8) 0.0238(10) -0.0123(9)
C29 0.0656(13) 0.0422(11) 0.0375(10) 0.0097(9) 0.0260(10) 0.0249(10)
C30 0.0233(7) 0.0205(8) 0.0298(8) 0.0007(6) 0.0085(6) 0.0002(6)
C31 0.0317(8) 0.0181(8) 0.0314(8) -0.0001(6) 0.0082(7) -0.0020(6)
C32 0.0387(9) 0.0191(8) 0.0217(7) 0.0028(6) 0.0103(7) 0.0061(7)
C33 0.0270(8) 0.0275(8) 0.0321(8) 0.0032(7) 0.0119(7) 0.0078(7)
C34 0.0236(7) 0.0231(8) 0.0251(8) 0.0018(6) 0.0069(6) 0.0003(6)
C36 0.0771(16) 0.0184(9) 0.0686(15) -0.0061(9) 0.0053(12) 0.0049(10)
C37 0.0703(15) 0.0355(11) 0.0585(13) 0.0021(10) 0.0301(12) 0.0272(10)
C38 0.0246(7) 0.0213(8) 0.0285(8) -0.0037(6) 0.0096(6) -0.0063(6)
C39 0.0211(7) 0.0187(7) 0.0141(6) 0.0011(5) 0.0066(5) -0.0029(6)
C40 0.0162(7) 0.0238(8) 0.0190(7) 0.0023(6) 0.0044(5) -0.0033(6)
C41 0.0168(7) 0.0228(7) 0.0177(7) 0.0053(6) 0.0059(5) 0.0017(6)
C42 0.0182(7) 0.0279(8) 0.0323(8) 0.0023(7) 0.0094(6) 0.0017(6)
C43 0.0181(7) 0.0130(6) 0.0200(7) -0.0026(5) 0.0064(5) -0.0023(5)
C44 0.0223(7) 0.0170(7) 0.0210(7) -0.0003(6) 0.0077(6) -0.0012(6)
C45 0.0259(8) 0.0181(7) 0.0242(7) 0.0016(6) 0.0061(6) 0.0014(6)
C46 0.0219(7) 0.0177(7) 0.0316(8) -0.0040(6) 0.0077(6) 0.0025(6)
C47 0.0232(7) 0.0215(8) 0.0250(7) -0.0064(6) 0.0114(6) -0.0026(6)
C48 0.0198(7) 0.0179(7) 0.0201(7) -0.0037(6) 0.0068(6) -0.0045(6)
C49 0.0275(8) 0.0274(8) 0.0220(7) 0.0071(6) 0.0118(6) 0.0058(6)
C50 0.0473(10) 0.0399(10) 0.0252(8) -0.0037(7) 0.0196(8) 0.0005(8)
C51 0.0349(9) 0.0390(10) 0.0365(9) 0.0163(8) 0.0177(8) 0.0035(8)
C52 0.0252(7) 0.0269(8) 0.0195(7) -0.0010(6) 0.0100(6) 0.0006(6)
C53 0.0407(10) 0.0479(11) 0.0211(8) -0.0034(8) 0.0080(7) -0.0181(9)
C54 0.0384(9) 0.0318(9) 0.0272(8) 0.0030(7) 0.0120(7) -0.0085(7)
C55 0.0159(6) 0.0200(7) 0.0220(7) -0.0003(6) 0.0083(5) 0.0009(5)
C56 0.0181(7) 0.0216(7) 0.0242(7) 0.0015(6) 0.0083(6) 0.0017(6)
C57 0.0276(8) 0.0216(8) 0.0335(9) 0.0029(7) 0.0120(7) 0.0048(6)
C58 0.0355(9) 0.0245(8) 0.0390(9) -0.0088(7) 0.0177(8) 0.0022(7)
C59 0.0336(9) 0.0341(9) 0.0255(8) -0.0070(7) 0.0134(7) -0.0003(7)
C60 0.0216(7) 0.0285(8) 0.0228(7) 0.0002(6) 0.0095(6) 0.0005(6)
C61 0.0234(7) 0.0229(8) 0.0218(7) 0.0044(6) 0.0062(6) 0.0026(6)
C62 0.0289(8) 0.0367(9) 0.0232(8) 0.0045(7) 0.0092(6) 0.0017(7)
C63 0.0279(8) 0.0379(10) 0.0288(8) 0.0079(7) 0.0052(7) 0.0083(7)
C64 0.0368(9) 0.0353(9) 0.0224(8) 0.0056(7) 0.0093(7) 0.0029(7)
C65 0.0688(15) 0.0596(15) 0.0445(12) 0.0188(11) 0.0117(11) -0.0103(12)
C66 0.109(2) 0.0692(18) 0.0397(13) 0.0168(12) -0.0142(14) -0.0231(16)
C67 0.0560(13) 0.0596(14) 0.0282(9) 0.0070(9) 0.0140(9) -0.0014(11)
C68 0.0822(17) 0.0437(12) 0.0345(11) 0.0055(9) -0.0010(11) -0.0322(12)
C69 0.0596(14) 0.0345(11) 0.0498(12) 0.0012(9) -0.0085(10) -0.0030(10)
C70 0.0442(11) 0.0444(12) 0.0469(12) 0.0029(9) -0.0009(9) -0.0050(9)
C71 0.0684(15) 0.0390(12) 0.0469(12) 0.0026(9) 0.0001(11) -0.0053(11)
C72 0.0710(16) 0.0483(13) 0.0415(12) -0.0042(10) 0.0077(11) 0.0011(11)
C73 0.0684(17) 0.115(3) 0.0525(14) 0.0005(15) 0.0288(13) -0.0159(17)

loop_
_atom_type_symbol
_atom_type_description
_atom_type_scat_dispersion_real
_atom_type_scat_dispersion_imag
_atom_type_scat_source
C C 0.0181 0.0091 'International Tables Vol C Tables 4.2.6.8 and 6.1.1.4'
H H 0.0000 0.0000 'International Tables Vol C Tables 4.2.6.8 and 6.1.1.4'
Mg Mg 0.1719 0.1771 'International Tables Vol C Tables 4.2.6.8 and 6.1.1.4'
N N 0.0311 0.0180 'International Tables Vol C Tables 4.2.6.8 and 6.1.1.4'
O O 0.0492 0.0322 'International Tables Vol C Tables 4.2.6.8 and 6.1.1.4'

loop_
_geom_angle_atom_site_label_1
_geom_angle_atom_site_label_2
_geom_angle_atom_site_label_3
_geom_angle
O1 Mg1 O2 73.4(4)
O1 Mg1 N2 158.6(3)
O2 Mg1 N2 92.1(3)
O1 Mg1 N1 98.5(3)
O2 Mg1 N1 156.8(3)
N2 Mg1 N1 88.71(5)
O1 Mg1 N3 103.2(3)
O2 Mg1 N3 103.1(3)
N2 Mg1 N3 95.28(5)
N1 Mg1 N3 99.84(5)
O1 Mg1 Mg2 36.9(3)
O2 Mg1 Mg2 36.5(3)
N2 Mg1 Mg2 127.05(4)
N1 Mg1 Mg2 132.10(4)
N3 Mg1 Mg2 106.16(4)
Mg2 O1 Mg1 102.1(4)
Mg2 O1 H1 129.0
Mg1 O1 H1 129.0
C2 N1 C6 115.95(11)
C2 N1 Mg1 120.98(9)
C6 N1 Mg1 123.04(9)
C2 C1 H1A 109.5
C2 C1 H1B 109.5
H1A C1 H1B 109.5
C2 C1 H1C 109.5
H1A C1 H1C 109.5
H1B C1 H1C 109.5
O2 Mg2 O1 82.0(4)
O2 Mg2 N6 127.8(3)
O1 Mg2 N6 121.7(3)
O2 Mg2 N5 118.1(3)
O1 Mg2 N5 125.4(3)
N6 Mg2 N5 86.96(5)
O2 Mg2 Mg1 41.0(3)
O1 Mg2 Mg1 41.0(3)
N6 Mg2 Mg1 139.32(4)
N5 Mg2 Mg1 133.72(4)
Mg2 O2 Mg1 102.5(5)
Mg2 O2 H2 128.8
Mg1 O2 H2 128.8
C4 N2 C18 118.42(12)
C4 N2 Mg1 123.58(10)
C18 N2 Mg1 118.00(9)
N1 C2 C3 125.18(13)
N1 C2 C1 120.93(13)
C3 C2 C1 113.88(12)
C34 N3 C30 115.08(13)
C34 N3 Mg1 122.85(10)
C30 N3 Mg1 121.89(10)
C2 C3 C4 129.59(13)
C2 C3 H3 115.2
C4 C3 H3 115.2
C32 N4 C36 121.88(17)
C32 N4 C37 120.08(17)
C36 N4 C37 117.28(17)
N2 C4 C3 123.73(13)
N2 C4 C5 121.13(13)
C3 C4 C5 115.14(13)
C41 N5 C55 115.79(12)
C41 N5 Mg2 126.95(10)
C55 N5 Mg2 117.26(9)
C4 C5 H5A 109.5
C4 C5 H5B 109.5
H5A C5 H5B 109.5
C4 C5 H5C 109.5
H5A C5 H5C 109.5
H5B C5 H5C 109.5
C39 N6 C43 116.42(12)
C39 N6 Mg2 127.75(10)
C43 N6 Mg2 115.81(9)
C11 C6 C7 120.24(14)
C11 C6 N1 119.76(14)
C7 C6 N1 120.00(14)
C8 C7 C6 118.61(15)
C8 C7 C12 120.01(14)
C6 C7 C12 121.33(13)
C9 C8 C7 121.39(16)
C9 C8 H8 119.3
C7 C8 H8 119.3
C10 C9 C8 119.58(15)
C10 C9 H9 120.2
C8 C9 H9 120.2
C9 C10 C11 121.57(16)
C9 C10 H10 119.2
C11 C10 H10 119.2
C10 C11 C6 118.62(15)
C10 C11 C15 118.00(15)
C6 C11 C15 123.38(14)
C7 C12 C13 112.00(14)
C7 C12 C14 113.31(14)
C13 C12 C14 109.29(15)
C7 C12 H12 107.3
C13 C12 H12 107.3
C14 C12 H12 107.3
C12 C13 H13A 109.5
C12 C13 H13B 109.5
H13A C13 H13B 109.5
C12 C13 H13C 109.5
H13A C13 H13C 109.5
H13B C13 H13C 109.5
C12 C14 H14A 109.5
C12 C14 H14B 109.5
H14A C14 H14B 109.5
C12 C14 H14C 109.5
H14A C14 H14C 109.5
H14B C14 H14C 109.5
C11 C15 C17 111.05(14)
C11 C15 C16 111.48(14)
C17 C15 C16 110.02(16)
C11 C15 H15 108.1
C17 C15 H15 108.1
C16 C15 H15 108.1
C15 C16 H16A 109.5
C15 C16 H16B 109.5
H16A C16 H16B 109.5
C15 C16 H16C 109.5
H16A C16 H16C 109.5
H16B C16 H16C 109.5
C15 C17 H17A 109.5
C15 C17 H17B 109.5
H17A C17 H17B 109.5
C15 C17 H17C 109.5
H17A C17 H17C 109.5
H17B C17 H17C 109.5
C19 C18 C23 120.43(13)
C19 C18 N2 118.42(13)
C23 C18 N2 121.10(13)
C20 C19 C18 118.76(14)
C20 C19 C24 119.58(14)
C18 C19 C24 121.60(13)
C21 C20 C19 121.27(15)
C21 C20 H20 119.4
C19 C20 H20 119.4
C20 C21 C22 119.59(15)
C20 C21 H21 120.2
C22 C21 H21 120.2
C21 C22 C23 121.43(15)
C21 C22 H22 119.3
C23 C22 H22 119.3
C22 C23 C18 118.40(14)
C22 C23 C27 119.08(14)
C18 C23 C27 122.44(13)
C25 C24 C19 112.22(13)
C25 C24 C26 110.16(14)
C19 C24 C26 110.57(14)
C25 C24 H24 107.9
C19 C24 H24 107.9
C26 C24 H24 107.9
C24 C25 H25A 109.5
C24 C25 H25B 109.5
H25A C25 H25B 109.5
C24 C25 H25C 109.5
H25A C25 H25C 109.5
H25B C25 H25C 109.5
C24 C26 H26A 109.5
C24 C26 H26B 109.5
H26A C26 H26B 109.5
C24 C26 H26C 109.5
H26A C26 H26C 109.5
H26B C26 H26C 109.5
C23 C27 C29 112.85(16)
C23 C27 C28 110.55(15)
C29 C27 C28 109.75(16)
C23 C27 H27 107.8
C29 C27 H27 107.8
C28 C27 H27 107.8
C27 C28 H28A 109.5
C27 C28 H28B 109.5
H28A C28 H28B 109.5
C27 C28 H28C 109.5
H28A C28 H28C 109.5
H28B C28 H28C 109.5
C27 C29 H29A 109.5
C27 C29 H29B 109.5
H29A C29 H29B 109.5
C27 C29 H29C 109.5
H29A C29 H29C 109.5
H29B C29 H29C 109.5
N3 C30 C31 124.65(15)
N3 C30 H30 117.7
C31 C30 H30 117.7
C30 C31 C32 119.83(15)
C30 C31 H31 120.1
C32 C31 H31 120.1
N4 C32 C33 121.82(16)
N4 C32 C31 122.57(16)
C33 C32 C31 115.61(14)
C34 C33 C32 120.08(15)
C34 C33 H33 120.0
C32 C33 H33 120.0
N3 C34 C33 124.72(15)
N3 C34 H34 117.6
C33 C34 H34 117.6
N4 C36 H36A 109.5
N4 C36 H36B 109.5
H36A C36 H36B 109.5
N4 C36 H36C 109.5
H36A C36 H36C 109.5
H36B C36 H36C 109.5
N4 C37 H37A 109.5
N4 C37 H37B 109.5
H37A C37 H37B 109.5
N4 C37 H37C 109.5
H37A C37 H37C 109.5
H37B C37 H37C 109.5
C39 C38 H38A 109.5
C39 C38 H38B 109.5
H38A C38 H38B 109.5
C39 C38 H38C 109.5
H38A C38 H38C 109.5
H38B C38 H38C 109.5
N6 C39 C40 124.03(13)
N6 C39 C38 120.26(13)
C40 C39 C38 115.69(13)
C41 C40 C39 128.46(13)
C41 C40 H40 115.8
C39 C40 H40 115.8
N5 C41 C40 124.32(13)
N5 C41 C42 120.41(13)
C40 C41 C42 115.26(13)
C41 C42 H42A 109.5
C41 C42 H42B 109.5
H42A C42 H42B 109.5
C41 C42 H42C 109.5
H42A C42 H42C 109.5
H42B C42 H42C 109.5
C48 C43 C44 121.02(13)
C48 C43 N6 119.64(12)
C44 C43 N6 119.32(12)
C45 C44 C43 118.23(13)
C45 C44 C49 120.65(13)
C43 C44 C49 121.10(13)
C46 C45 C44 121.47(14)
C46 C45 H45 119.3
C44 C45 H45 119.3
C47 C46 C45 119.61(14)
C47 C46 H46 120.2
C45 C46 H46 120.2
C46 C47 C48 121.25(14)
C46 C47 H47 119.4
C48 C47 H47 119.4
C47 C48 C43 118.35(13)
C47 C48 C52 120.64(13)
C43 C48 C52 120.86(13)
C44 C49 C50 110.06(13)
C44 C49 C51 112.76(14)
C50 C49 C51 110.93(14)
C44 C49 H49 107.6
C50 C49 H49 107.6
C51 C49 H49 107.6
C49 C50 H50A 109.5
C49 C50 H50B 109.5
H50A C50 H50B 109.5
C49 C50 H50C 109.5
H50A C50 H50C 109.5
H50B C50 H50C 109.5
C49 C51 H51A 109.5
C49 C51 H51B 109.5
H51A C51 H51B 109.5
C49 C51 H51C 109.5
H51A C51 H51C 109.5
H51B C51 H51C 109.5
C48 C52 C54 113.45(13)
C48 C52 C53 110.27(13)
C54 C52 C53 109.90(13)
C48 C52 H52 107.7
C54 C52 H52 107.7
C53 C52 H52 107.7
C52 C53 H53A 109.5
C52 C53 H53B 109.5
H53A C53 H53B 109.5
C52 C53 H53C 109.5
H53A C53 H53C 109.5
H53B C53 H53C 109.5
C52 C54 H54A 109.5
C52 C54 H54B 109.5
H54A C54 H54B 109.5
C52 C54 H54C 109.5
H54A C54 H54C 109.5
H54B C54 H54C 109.5
C60 C55 C56 121.01(14)
C60 C55 N5 118.94(13)
C56 C55 N5 120.05(13)
C57 C56 C55 118.54(14)
C57 C56 C61 120.42(14)
C55 C56 C61 121.04(13)
C58 C57 C56 121.03(15)
C58 C57 H57 119.5
C56 C57 H57 119.5
C59 C58 C57 119.84(15)
C59 C58 H58 120.1
C57 C58 H58 120.1
C58 C59 C60 121.56(15)
C58 C59 H59 119.2
C60 C59 H59 119.2
C59 C60 C55 118.00(15)
C59 C60 C64 120.82(14)
C55 C60 C64 121.17(14)
C56 C61 C63 113.39(13)
C56 C61 C62 110.53(13)
C63 C61 C62 110.28(13)
C56 C61 H61 107.5
C63 C61 H61 107.5
C62 C61 H61 107.5
C61 C62 H62A 109.5
C61 C62 H62B 109.5
H62A C62 H62B 109.5
C61 C62 H62C 109.5
H62A C62 H62C 109.5
H62B C62 H62C 109.5
C61 C63 H63A 109.5
C61 C63 H63B 109.5
H63A C63 H63B 109.5
C61 C63 H63C 109.5
H63A C63 H63C 109.5
H63B C63 H63C 109.5
C65 C64 C66 109.07(18)
C65 C64 C60 113.69(15)
C66 C64 C60 113.38(17)
C65 C64 H64 106.7
C66 C64 H64 106.7
C60 C64 H64 106.7
C64 C65 H65A 109.5
C64 C65 H65B 109.5
H65A C65 H65B 109.5
C64 C65 H65C 109.5
H65A C65 H65C 109.5
H65B C65 H65C 109.5
C64 C66 H66A 109.5
C64 C66 H66B 109.5
H66A C66 H66B 109.5
C64 C66 H66C 109.5
H66A C66 H66C 109.5
H66B C66 H66C 109.5
C72 C67 C68 119.1(2)
C72 C67 C73 121.2(2)
C68 C67 C73 119.7(2)
C67 C68 C69 120.0(2)
C67 C68 H68 120.0
C69 C68 H68 120.0
C70 C69 C68 118.5(2)
C70 C69 H69 120.8
C68 C69 H69 120.8
C69 C70 C71 120.2(2)
C69 C70 H70 119.9
C71 C70 H70 119.9
C72 C71 C70 121.2(2)
C72 C71 H71 119.4
C70 C71 H71 119.4
C67 C72 C71 121.0(2)
C67 C72 H72 119.5
C71 C72 H72 119.5
C67 C73 H73A 109.5
C67 C73 H73B 109.5
H73A C73 H73B 109.5
C67 C73 H73C 109.5
H73A C73 H73C 109.5
H73B C73 H73C 109.5

loop_
_geom_bond_atom_site_label_1
_geom_bond_atom_site_label_2
_geom_bond_distance
Mg1 O1 2.071(10)
Mg1 O2 2.076(11)
Mg1 N2 2.1397(12)
Mg1 N1 2.1578(13)
Mg1 N3 2.1930(13)
Mg1 Mg2 3.0886(6)
O1 Mg2 1.898(10)
O1 H1 0.9500
N1 C2 1.3328(19)
N1 C6 1.4417(18)
C1 C2 1.5226(19)
C1 H1A 0.9800
C1 H1B 0.9800
C1 H1C 0.9800
Mg2 O2 1.882(10)
Mg2 N6 2.1144(13)
Mg2 N5 2.1328(12)
O2 H2 0.9500
N2 C4 1.3218(19)
N2 C18 1.4375(18)
C2 C3 1.407(2)
N3 C34 1.343(2)
N3 C30 1.347(2)
C3 C4 1.409(2)
C3 H3 0.9500
N4 C32 1.363(2)
N4 C36 1.440(3)
N4 C37 1.450(3)
C4 C5 1.519(2)
N5 C41 1.3335(19)
N5 C55 1.4378(19)
C5 H5A 0.9800
C5 H5B 0.9800
C5 H5C 0.9800
N6 C39 1.3284(18)
N6 C43 1.4383(18)
C6 C11 1.410(2)
C6 C7 1.411(2)
C7 C8 1.399(2)
C7 C12 1.521(2)
C8 C9 1.380(3)
C8 H8 0.9500
C9 C10 1.379(3)
C9 H9 0.9500
C10 C11 1.396(2)
C10 H10 0.9500
C11 C15 1.524(2)
C12 C13 1.524(2)
C12 C14 1.530(2)
C12 H12 1.0000
C13 H13A 0.9800
C13 H13B 0.9800
C13 H13C 0.9800
C14 H14A 0.9800
C14 H14B 0.9800
C14 H14C 0.9800
C15 C17 1.531(3)
C15 C16 1.536(2)
C15 H15 1.0000
C16 H16A 0.9800
C16 H16B 0.9800
C16 H16C 0.9800
C17 H17A 0.9800
C17 H17B 0.9800
C17 H17C 0.9800
C18 C19 1.406(2)
C18 C23 1.410(2)
C19 C20 1.393(2)
C19 C24 1.522(2)
C20 C21 1.381(2)
C20 H20 0.9500
C21 C22 1.382(2)
C21 H21 0.9500
C22 C23 1.395(2)
C22 H22 0.9500
C23 C27 1.519(2)
C24 C25 1.519(2)
C24 C26 1.532(2)
C24 H24 1.0000
C25 H25A 0.9800
C25 H25B 0.9800
C25 H25C 0.9800
C26 H26A 0.9800
C26 H26B 0.9800
C26 H26C 0.9800
C27 C29 1.523(3)
C27 C28 1.535(3)
C27 H27 1.0000
C28 H28A 0.9800
C28 H28B 0.9800
C28 H28C 0.9800
C29 H29A 0.9800
C29 H29B 0.9800
C29 H29C 0.9800
C30 C31 1.376(2)
C30 H30 0.9500
C31 C32 1.406(2)
C31 H31 0.9500
C32 C33 1.402(2)
C33 C34 1.374(2)
C33 H33 0.9500
C34 H34 0.9500
C36 H36A 0.9800
C36 H36B 0.9800
C36 H36C 0.9800
C37 H37A 0.9800
C37 H37B 0.9800
C37 H37C 0.9800
C38 C39 1.513(2)
C38 H38A 0.9800
C38 H38B 0.9800
C38 H38C 0.9800
C39 C40 1.405(2)
C40 C41 1.399(2)
C40 H40 0.9500
C41 C42 1.518(2)
C42 H42A 0.9800
C42 H42B 0.9800
C42 H42C 0.9800
C43 C48 1.406(2)
C43 C44 1.409(2)
C44 C45 1.390(2)
C44 C49 1.525(2)
C45 C46 1.386(2)
C45 H45 0.9500
C46 C47 1.382(2)
C46 H46 0.9500
C47 C48 1.395(2)
C47 H47 0.9500
C48 C52 1.518(2)
C49 C50 1.525(2)
C49 C51 1.530(2)
C49 H49 1.0000
C50 H50A 0.9800
C50 H50B 0.9800
C50 H50C 0.9800
C51 H51A 0.9800
C51 H51B 0.9800
C51 H51C 0.9800
C52 C54 1.525(2)
C52 C53 1.529(2)
C52 H52 1.0000
C53 H53A 0.9800
C53 H53B 0.9800
C53 H53C 0.9800
C54 H54A 0.9800
C54 H54B 0.9800
C54 H54C 0.9800
C55 C60 1.409(2)
C55 C56 1.409(2)
C56 C57 1.394(2)
C56 C61 1.523(2)
C57 C58 1.383(2)
C57 H57 0.9500
C58 C59 1.382(3)
C58 H58 0.9500
C59 C60 1.395(2)
C59 H59 0.9500
C60 C64 1.528(2)
C61 C63 1.529(2)
C61 C62 1.531(2)
C61 H61 1.0000
C62 H62A 0.9800
C62 H62B 0.9800
C62 H62C 0.9800
C63 H63A 0.9800
C63 H63B 0.9800
C63 H63C 0.9800
C64 C65 1.508(3)
C64 C66 1.522(3)
C64 H64 1.0000
C65 H65A 0.9800
C65 H65B 0.9800
C65 H65C 0.9800
C66 H66A 0.9800
C66 H66B 0.9800
C66 H66C 0.9800
C67 C72 1.355(3)
C67 C68 1.397(4)
C67 C73 1.521(3)
C68 C69 1.419(4)
C68 H68 0.9500
C69 C70 1.365(3)
C69 H69 0.9500
C70 C71 1.374(3)
C70 H70 0.9500
C71 C72 1.360(4)
C71 H71 0.9500
C72 H72 0.9500
C73 H73A 0.9800
C73 H73B 0.9800
C73 H73C 0.9800
